data_4126958
loop_
_publ_author_name
'Hooe, Shelby'
'Rheingold, Arnold L.'
'Machan, Charles W.'

_publ_section_title
;
 Electrocatalytic Reduction of Dioxygen to Hydrogen Peroxide by a
 Molecular Manganese Complex with a Bipyridine-Containing Schiff Base
 Ligand.
;
_journal_name_full 'Journal of the American Chemical Society'
_journal_paper_doi 10.1021/jacs.7b09027
_journal_year 2017
_chemical_formula_moiety 'C38 H46 Cl Mn N2 O2, C4 H8 O'
_chemical_formula_sum 'C42 H54 Cl Mn N2 O3'
_chemical_formula_weight 725.26
_space_group_crystal_system triclinic
_space_group_IT_number 2
_space_group_name_Hall '-P 1'
_space_group_name_H-M_alt 'P -1'
_symmetry_space_group_name_Hall '-P 1'
_symmetry_space_group_name_H-M 'P -1'
_atom_sites_solution_hydrogens geom
_atom_sites_solution_primary dual
_audit_creation_date 2017-05-12
_audit_creation_method
;
Olex2 1.2-beta
(compiled 2017.03.28 svn.r3405 for OlexSys, GUI svn.r5335)
;
_cell_angle_alpha 73.599(8)
_cell_angle_beta 80.485(11)
_cell_angle_gamma 88.031(8)
_cell_formula_units_Z 2
_cell_length_a 9.4021(17)
_cell_length_b 12.198(3)
_cell_length_c 16.984(4)
_cell_measurement_reflns_used 7782
_cell_measurement_temperature 100
_cell_measurement_theta_max 25.601
_cell_measurement_theta_min 2.410
_cell_volume 1842.7(7)
_computing_cell_refinement 'SAINT v8.37A (Bruker, 2015)'
_computing_data_collection 'APEX2 v2014.11-0 (Bruker, 2014)'
_computing_data_reduction 'SAINT v8.37A (Bruker, 2015)'
_computing_molecular_graphics 'Olex2 (Dolomanov et al., 2009)'
_computing_publication_material 'Olex2 (Dolomanov et al., 2009)'
_computing_structure_refinement 'ShelXL (Sheldrick, 2015)'
_computing_structure_solution 'SHELXT (Sheldrick, 2015)'
_diffrn_ambient_temperature 100.0
_diffrn_detector 'Bruker APEX-II CCD'
_diffrn_detector_area_resol_mean 7.9
_diffrn_detector_type 'CCD Area Detector'
_diffrn_measured_fraction_theta_full 0.988
_diffrn_measured_fraction_theta_max 0.988
_diffrn_measurement_device 'Kappa Four-Circle Diffractometer'
_diffrn_measurement_device_type 'Bruker APEX-II CCD'
_diffrn_measurement_method '\f and \w scans'
_diffrn_radiation_monochromator graphite
_diffrn_radiation_probe x-ray
_diffrn_radiation_type MoK\a
_diffrn_radiation_wavelength 0.71073
_diffrn_radiation_xray_symbol K-L~3~
_diffrn_reflns_av_R_equivalents 0.0469
_diffrn_reflns_av_unetI/netI 0.0531
_diffrn_reflns_Laue_measured_fraction_full 0.988
_diffrn_reflns_Laue_measured_fraction_max 0.988
_diffrn_reflns_limit_h_max 8
_diffrn_reflns_limit_h_min -11
_diffrn_reflns_limit_k_max 14
_diffrn_reflns_limit_k_min -14
_diffrn_reflns_limit_l_max 19
_diffrn_reflns_limit_l_min -20
_diffrn_reflns_number 26716
_diffrn_reflns_point_group_measured_fraction_full 0.988
_diffrn_reflns_point_group_measured_fraction_max 0.988
_diffrn_reflns_theta_full 25.978
_diffrn_reflns_theta_max 25.978
_diffrn_reflns_theta_min 1.740
_diffrn_source 'sealed tube'
_diffrn_source_type fine-focus
_diffrn_standards_number 0
_exptl_absorpt_coefficient_mu 0.472
_exptl_absorpt_correction_T_max 0.2593
_exptl_absorpt_correction_T_min 0.2319
_exptl_absorpt_correction_type multi-scan
_exptl_absorpt_process_details
'SADABS-2016/2 (Bruker,2016/2) was used for absorption correction. wR2(int) was 0.0898 before and 0.0461 after correction. The Ratio of minimum to maximum transmission is 0.8943. The \l/2 correction factor is Not present.'
_exptl_crystal_colour brown
_exptl_crystal_colour_primary brown
_exptl_crystal_density_diffrn 1.307
_exptl_crystal_description needle
_exptl_crystal_F_000 772
_exptl_crystal_size_max 0.14
_exptl_crystal_size_mid 0.06
_exptl_crystal_size_min 0.04
_refine_diff_density_max 0.477
_refine_diff_density_min -0.404
_refine_diff_density_rms 0.063
_refine_ls_extinction_method none
_refine_ls_goodness_of_fit_ref 1.025
_refine_ls_hydrogen_treatment constr
_refine_ls_matrix_type full
_refine_ls_number_parameters 463
_refine_ls_number_reflns 7142
_refine_ls_number_restraints 0
_refine_ls_restrained_S_all 1.025
_refine_ls_R_factor_all 0.0673
_refine_ls_R_factor_gt 0.0427
_refine_ls_shift/su_max 0.001
_refine_ls_shift/su_mean 0.000
_refine_ls_structure_factor_coef Fsqd
_refine_ls_weighting_details 'w=1/[\s^2^(Fo^2^)+(0.0324P)^2^+1.6445P] where P=(Fo^2^+2Fc^2^)/3'
_refine_ls_weighting_scheme calc
_refine_ls_wR_factor_gt 0.0856
_refine_ls_wR_factor_ref 0.0955
_reflns_Friedel_coverage 0.000
_reflns_number_gt 5483
_reflns_number_total 7142
_reflns_threshold_expression 'I > 2\s(I)'
_cod_data_source_file ja7b09027_si_002.cif
_cod_data_source_block machan01_a
_cod_depositor_comments
;
The following automatic conversions were performed:

'_diffrn_radiation_probe' value 'X-ray' changed to 'x-ray' according
to
/home/data/users/saulius/crontab/automatic-downloads/rss-feeds/ACS/lib/dictionaries/cif_core.dic
dictionary named 'cif_core.dic' version 2.4.2 from 2011-04-26.

Automatic conversion script
Id: cif_fix_values 4973 2017-02-22 13:04:09Z antanas 
;
_cod_original_cell_volume 1842.8(7)
_cod_database_code 4126958
_shelx_shelxl_version_number 2014/7
_shelx_space_group_comment
;
The symmetry employed for this shelxl refinement is uniquely defined
by the following loop, which should always be used as a source of
symmetry information in preference to the above space-group names.
They are only intended as comments.
;
_shelx_estimated_absorpt_t_max 0.981
_shelx_estimated_absorpt_t_min 0.937
_olex2_refinement_description
;
1. Fixed Uiso
 At 1.2 times of:
  All C(H) groups, All C(H,H) groups, All C(H,H,H,H) groups
 At 1.5 times of:
  All C(H,H,H) groups
2. Others
 Fixed Sof: H42A(0.5) H42B(0.5) H42C(0.5) H42D(0.5) H40A(0.5) H40B(0.5)
 H40C(0.5) H40D(0.5) C41(0.5) H41A(0.5) H41B(0.5) C41A(0.5) H41C(0.5) H41D(0.5)
3.a Secondary CH2 refined with riding coordinates:
 C42(H42A,H42B), C42(H42C,H42D), C39(H39A,H39B), C40(H40A,H40B), C40(H40C,
 H40D), C41(H41A,H41B), C41A(H41C,H41D)
3.b Aromatic/amide H refined with riding coordinates:
 C28(H28), C4(H4), C3(H3), C8(H8), C9(H9), C7(H7), C14(H14), C2(H2), C26(H26),
 C12(H12)
3.c Idealised Me refined as rotating group:
 C24(H24A,H24B,H24C), C32(H32A,H32B,H32C), C23(H23A,H23B,H23C), C20(H20A,H20B,
 H20C), C19(H19A,H19B,H19C), C33(H33A,H33B,H33C), C18(H18A,H18B,H18C), C34(H34A,
 H34B,H34C), C36(H36A,H36B,H36C), C38(H38A,H38B,H38C), C22(H22A,H22B,H22C),
 C37(H37A,H37B,H37C)
;
_olex2_submission_special_instructions 'No special instructions were received'

loop_
_space_group_symop_operation_xyz
'x, y, z'
'-x, -y, -z'

loop_
_atom_site_label
_atom_site_type_symbol
_atom_site_fract_x
_atom_site_fract_y
_atom_site_fract_z
_atom_site_U_iso_or_equiv
_atom_site_adp_type
_atom_site_occupancy
_atom_site_site_symmetry_order
_atom_site_calc_flag
_atom_site_refinement_flags_posn
_atom_site_refinement_flags_occupancy
_atom_site_disorder_assembly
_atom_site_disorder_group
Mn1 Mn 0.76273(4) 0.51326(3) 0.66051(2) 0.01217(10) Uani 1 1 d . . . .
Cl1 Cl 0.59438(7) 0.65206(5) 0.67867(4) 0.02436(15) Uani 1 1 d . . . .
O2 O 0.92988(16) 0.54278(13) 0.69736(9) 0.0147(3) Uani 1 1 d . . . .
O1 O 0.71453(16) 0.39432(13) 0.75482(9) 0.0141(3) Uani 1 1 d . . . .
O3 O 1.2112(2) 0.97084(16) 0.32368(12) 0.0402(5) Uani 1 1 d . . . .
N2 N 0.65499(19) 0.43126(15) 0.60037(11) 0.0123(4) Uani 1 1 d . . . .
C29 C 0.5397(2) 0.29931(19) 0.86762(14) 0.0143(5) Uani 1 1 d . . . .
C30 C 0.5888(2) 0.33844(18) 0.78137(14) 0.0131(5) Uani 1 1 d . . . .
C16 C 1.0104(2) 0.63755(19) 0.66925(14) 0.0140(5) Uani 1 1 d . . . .
C28 C 0.4165(2) 0.23266(19) 0.89418(15) 0.0165(5) Uani 1 1 d . . . .
H28 H 0.3861 0.2031 0.9524 0.020 Uiso 1 1 calc R . . .
C25 C 0.5078(2) 0.31292(19) 0.72646(14) 0.0145(5) Uani 1 1 d . . . .
C1 C 0.9632(2) 0.67014(19) 0.52388(14) 0.0136(5) Uani 1 1 d . . . .
C31 C 0.6167(2) 0.3340(2) 0.92907(14) 0.0160(5) Uani 1 1 d . . . .
C10 C 0.5571(2) 0.34543(19) 0.63682(14) 0.0140(5) Uani 1 1 d . . . .
C4 C 0.8635(2) 0.59586(19) 0.40362(14) 0.0162(5) Uani 1 1 d . . . .
H4 H 0.8265 0.5712 0.3626 0.019 Uiso 1 1 calc R . . .
C3 C 0.9746(3) 0.6755(2) 0.38117(15) 0.0178(5) Uani 1 1 d . . . .
H3 H 1.0165 0.7047 0.3244 0.021 Uiso 1 1 calc R . . .
N1 N 0.85606(19) 0.59067(15) 0.54481(11) 0.0125(4) Uani 1 1 d . . . .
C24 C 0.9548(3) 0.5804(2) 0.86335(16) 0.0268(6) Uani 1 1 d . . . .
H24A H 0.9249 0.6561 0.8686 0.040 Uiso 1 1 calc GR . . .
H24B H 0.9595 0.5285 0.9186 0.040 Uiso 1 1 calc GR . . .
H24C H 0.8848 0.5506 0.8375 0.040 Uiso 1 1 calc GR . . .
C42 C 1.2207(4) 1.0931(2) 0.29327(19) 0.0431(8) Uani 1 1 d . . . .
H42A H 1.2592 1.1245 0.3333 0.052 Uiso 0.5 1 calc R P A 1
H42B H 1.1237 1.1250 0.2869 0.052 Uiso 0.5 1 calc R P A 1
H42C H 1.3093 1.1227 0.3050 0.052 Uiso 0.5 1 calc R P B 2
H42D H 1.1355 1.1293 0.3178 0.052 Uiso 0.5 1 calc R P B 2
C21 C 1.1027(3) 0.5897(2) 0.80951(15) 0.0174(5) Uani 1 1 d . . . .
C6 C 0.6979(2) 0.46199(19) 0.51698(14) 0.0126(5) Uani 1 1 d . . . .
C32 C 0.5438(3) 0.2811(2) 1.01855(14) 0.0217(6) Uani 1 1 d . . . .
H32A H 0.4433 0.3058 1.0253 0.032 Uiso 1 1 calc GR . . .
H32B H 0.5948 0.3059 1.0565 0.032 Uiso 1 1 calc GR . . .
H32C H 0.5464 0.1976 1.0313 0.032 Uiso 1 1 calc GR . . .
C15 C 1.0942(2) 0.66736(19) 0.72267(14) 0.0152(5) Uani 1 1 d . . . .
C27 C 0.3337(2) 0.20560(19) 0.84165(15) 0.0170(5) Uani 1 1 d . . . .
C8 C 0.5481(2) 0.3189(2) 0.50335(15) 0.0178(5) Uani 1 1 d . . . .
H8 H 0.5110 0.2797 0.4700 0.021 Uiso 1 1 calc R . . .
C35 C 0.2002(3) 0.1279(2) 0.87758(16) 0.0220(6) Uani 1 1 d . . . .
C9 C 0.5066(3) 0.2867(2) 0.58732(15) 0.0174(5) Uani 1 1 d . . . .
H9 H 0.4425 0.2234 0.6125 0.021 Uiso 1 1 calc R . . .
C11 C 1.0199(2) 0.70700(19) 0.58709(14) 0.0134(5) Uani 1 1 d . . . .
C7 C 0.6441(2) 0.4087(2) 0.46690(15) 0.0159(5) Uani 1 1 d . . . .
H7 H 0.6725 0.4332 0.4082 0.019 Uiso 1 1 calc R . . .
C14 C 1.1681(2) 0.77002(19) 0.69343(15) 0.0166(5) Uani 1 1 d . . . .
H14 H 1.2230 0.7908 0.7293 0.020 Uiso 1 1 calc R . . .
C23 C 1.1547(3) 0.4717(2) 0.80470(16) 0.0256(6) Uani 1 1 d . . . .
H23A H 1.1597 0.4226 0.8608 0.038 Uiso 1 1 calc GR . . .
H23B H 1.2505 0.4786 0.7706 0.038 Uiso 1 1 calc GR . . .
H23C H 1.0871 0.4380 0.7796 0.038 Uiso 1 1 calc GR . . .
C20 C 1.3995(3) 0.9461(2) 0.60616(17) 0.0235(6) Uani 1 1 d . . . .
H20A H 1.4032 0.9036 0.6641 0.035 Uiso 1 1 calc GR . . .
H20B H 1.4464 1.0210 0.5935 0.035 Uiso 1 1 calc GR . . .
H20C H 1.4497 0.9033 0.5692 0.035 Uiso 1 1 calc GR . . .
C13 C 1.1679(2) 0.84558(19) 0.61490(15) 0.0151(5) Uani 1 1 d . . . .
C19 C 1.1662(3) 1.0283(2) 0.65091(18) 0.0304(7) Uani 1 1 d . . . .
H19A H 1.1703 0.9853 0.7087 0.046 Uiso 1 1 calc GR . . .
H19B H 1.0652 1.0392 0.6430 0.046 Uiso 1 1 calc GR . . .
H19C H 1.2136 1.1029 0.6384 0.046 Uiso 1 1 calc GR . . .
C2 C 1.0241(2) 0.71218(19) 0.44042(14) 0.0160(5) Uani 1 1 d . . . .
H2 H 1.1007 0.7668 0.4248 0.019 Uiso 1 1 calc R . . .
C33 C 0.7729(2) 0.2943(2) 0.92338(15) 0.0193(5) Uani 1 1 d . . . .
H33A H 0.7752 0.2111 0.9339 0.029 Uiso 1 1 calc GR . . .
H33B H 0.8183 0.3159 0.9649 0.029 Uiso 1 1 calc GR . . .
H33C H 0.8256 0.3306 0.8677 0.029 Uiso 1 1 calc GR . . .
C26 C 0.3799(2) 0.24821(19) 0.75832(15) 0.0167(5) Uani 1 1 d . . . .
H26 H 0.3238 0.2336 0.7206 0.020 Uiso 1 1 calc R . . .
C18 C 1.2370(3) 1.0311(2) 0.50442(16) 0.0225(6) Uani 1 1 d . . . .
H18A H 1.2879 1.1042 0.4925 0.034 Uiso 1 1 calc GR . . .
H18B H 1.1362 1.0453 0.4968 0.034 Uiso 1 1 calc GR . . .
H18C H 1.2832 0.9884 0.4664 0.034 Uiso 1 1 calc GR . . .
C12 C 1.0972(2) 0.81137(19) 0.56235(14) 0.0140(5) Uani 1 1 d . . . .
H12 H 1.0999 0.8592 0.5072 0.017 Uiso 1 1 calc R . . .
C34 C 0.6078(3) 0.4639(2) 0.91137(15) 0.0196(5) Uani 1 1 d . . . .
H34A H 0.6522 0.5002 0.8538 0.029 Uiso 1 1 calc GR . . .
H34B H 0.6590 0.4886 0.9493 0.029 Uiso 1 1 calc GR . . .
H34C H 0.5064 0.4861 0.9197 0.029 Uiso 1 1 calc GR . . .
C17 C 1.2425(3) 0.9624(2) 0.59316(15) 0.0185(5) Uani 1 1 d . . . .
C5 C 0.8080(2) 0.55325(19) 0.48590(14) 0.0136(5) Uani 1 1 d . . . .
C36 C 0.0856(3) 0.1548(2) 0.82219(16) 0.0222(6) Uani 1 1 d . . . .
H36A H 0.0543 0.2338 0.8159 0.033 Uiso 1 1 calc GR . . .
H36B H 0.0030 0.1027 0.8473 0.033 Uiso 1 1 calc GR . . .
H36C H 0.1254 0.1452 0.7675 0.033 Uiso 1 1 calc GR . . .
C38 C 0.1309(3) 0.1404(3) 0.96211(17) 0.0363(7) Uani 1 1 d . . . .
H38A H 0.1951 0.1092 1.0028 0.054 Uiso 1 1 calc GR . . .
H38B H 0.0387 0.0985 0.9800 0.054 Uiso 1 1 calc GR . . .
H38C H 0.1144 0.2214 0.9580 0.054 Uiso 1 1 calc GR . . .
C22 C 1.2092(3) 0.6348(2) 0.85196(16) 0.0251(6) Uani 1 1 d . . . .
H22A H 1.1767 0.7089 0.8596 0.038 Uiso 1 1 calc GR . . .
H22B H 1.3047 0.6440 0.8173 0.038 Uiso 1 1 calc GR . . .
H22C H 1.2147 0.5805 0.9063 0.038 Uiso 1 1 calc GR . . .
C37 C 0.2494(3) 0.0046(2) 0.8867(2) 0.0387(8) Uani 1 1 d . . . .
H37A H 0.2943 -0.0032 0.8322 0.058 Uiso 1 1 calc GR . . .
H37B H 0.1659 -0.0473 0.9086 0.058 Uiso 1 1 calc GR . . .
H37C H 0.3195 -0.0146 0.9251 0.058 Uiso 1 1 calc GR . . .
C39 C 1.2783(5) 0.9271(3) 0.2620(2) 0.0586(10) Uani 1 1 d . . . .
H39A H 1.2165 0.8668 0.2560 0.070 Uiso 1 1 calc R . . .
H39B H 1.3702 0.8919 0.2769 0.070 Uiso 1 1 calc R . . .
C40 C 1.3074(5) 1.0163(3) 0.1834(2) 0.0682(12) Uani 1 1 d . . . .
H40A H 1.2278 1.0215 0.1509 0.082 Uiso 0.5 1 calc R P C 1
H40B H 1.3987 1.0023 0.1495 0.082 Uiso 0.5 1 calc R P C 1
H40C H 1.4116 1.0354 0.1679 0.082 Uiso 0.5 1 calc R P D 2
H40D H 1.2749 0.9921 0.1382 0.082 Uiso 0.5 1 calc R P D 2
C41 C 1.3185(8) 1.1257(6) 0.2110(4) 0.0418(17) Uani 0.5 1 d . P E 1
H41A H 1.4185 1.1404 0.2170 0.050 Uiso 0.5 1 calc R P E 1
H41B H 1.2831 1.1935 0.1718 0.050 Uiso 0.5 1 calc R P E 1
C41A C 1.2253(9) 1.1128(6) 0.1990(4) 0.0495(19) Uani 0.5 1 d . P E 2
H41C H 1.1270 1.1124 0.1853 0.059 Uiso 0.5 1 calc R P E 2
H41D H 1.2743 1.1860 0.1666 0.059 Uiso 0.5 1 calc R P E 2

loop_
_atom_site_aniso_label
_atom_site_aniso_U_11
_atom_site_aniso_U_22
_atom_site_aniso_U_33
_atom_site_aniso_U_23
_atom_site_aniso_U_13
_atom_site_aniso_U_12
Mn1 0.01378(19) 0.01340(18) 0.00957(18) -0.00376(14) -0.00127(14) -0.00170(14)
Cl1 0.0293(4) 0.0238(3) 0.0219(3) -0.0097(3) -0.0054(3) 0.0082(3)
O2 0.0186(9) 0.0145(8) 0.0107(8) -0.0017(7) -0.0035(7) -0.0046(7)
O1 0.0134(8) 0.0170(8) 0.0109(8) -0.0026(7) -0.0013(6) -0.0022(7)
O3 0.0564(14) 0.0278(11) 0.0286(11) -0.0031(9) 0.0060(10) 0.0029(10)
N2 0.0133(10) 0.0126(10) 0.0112(10) -0.0035(8) -0.0029(8) 0.0025(8)
C29 0.0145(12) 0.0131(12) 0.0155(12) -0.0042(10) -0.0034(9) 0.0030(9)
C30 0.0121(12) 0.0093(11) 0.0171(12) -0.0036(10) -0.0004(9) 0.0001(9)
C16 0.0131(12) 0.0124(12) 0.0171(12) -0.0062(10) -0.0004(9) 0.0006(9)
C28 0.0181(13) 0.0149(12) 0.0132(12) -0.0006(10) 0.0004(10) 0.0006(10)
C25 0.0151(12) 0.0134(12) 0.0145(12) -0.0040(10) -0.0007(9) -0.0002(9)
C1 0.0131(12) 0.0118(11) 0.0152(12) -0.0030(10) -0.0021(9) 0.0024(9)
C31 0.0178(12) 0.0173(12) 0.0114(12) -0.0032(10) 0.0001(9) -0.0011(10)
C10 0.0125(12) 0.0125(11) 0.0165(12) -0.0024(10) -0.0036(9) 0.0009(9)
C4 0.0188(13) 0.0177(12) 0.0123(12) -0.0035(10) -0.0049(10) 0.0033(10)
C3 0.0215(13) 0.0180(13) 0.0119(12) -0.0025(10) -0.0011(10) 0.0034(10)
N1 0.0134(10) 0.0128(10) 0.0118(10) -0.0035(8) -0.0033(8) 0.0006(8)
C24 0.0281(15) 0.0355(16) 0.0160(13) -0.0064(12) -0.0010(11) -0.0064(12)
C42 0.056(2) 0.0257(16) 0.0368(18) -0.0030(14) 0.0115(15) 0.0024(14)
C21 0.0212(13) 0.0181(12) 0.0151(12) -0.0061(10) -0.0058(10) -0.0024(10)
C6 0.0133(12) 0.0132(11) 0.0114(11) -0.0038(9) -0.0031(9) 0.0037(9)
C32 0.0221(14) 0.0287(14) 0.0136(12) -0.0058(11) -0.0007(10) -0.0032(11)
C15 0.0172(12) 0.0154(12) 0.0140(12) -0.0063(10) -0.0022(10) 0.0012(10)
C27 0.0156(12) 0.0142(12) 0.0185(13) -0.0015(10) -0.0004(10) -0.0012(10)
C8 0.0174(13) 0.0201(13) 0.0198(13) -0.0102(11) -0.0055(10) 0.0010(10)
C35 0.0206(14) 0.0203(13) 0.0211(14) 0.0002(11) -0.0010(11) -0.0061(11)
C9 0.0174(13) 0.0165(12) 0.0190(13) -0.0052(10) -0.0037(10) -0.0024(10)
C11 0.0115(11) 0.0161(12) 0.0142(12) -0.0068(10) -0.0018(9) 0.0012(9)
C7 0.0158(12) 0.0199(13) 0.0135(12) -0.0072(10) -0.0029(10) 0.0015(10)
C14 0.0171(13) 0.0169(12) 0.0182(13) -0.0082(10) -0.0034(10) -0.0001(10)
C23 0.0375(16) 0.0212(14) 0.0201(14) -0.0046(11) -0.0128(12) 0.0013(12)
C20 0.0208(14) 0.0200(13) 0.0297(15) -0.0056(12) -0.0048(11) -0.0064(11)
C13 0.0118(12) 0.0143(12) 0.0194(13) -0.0068(10) 0.0004(10) 0.0000(9)
C19 0.0344(16) 0.0210(14) 0.0359(17) -0.0139(13) 0.0056(13) -0.0049(12)
C2 0.0160(12) 0.0150(12) 0.0157(12) -0.0026(10) -0.0014(10) 0.0001(10)
C33 0.0194(13) 0.0241(13) 0.0138(12) -0.0038(11) -0.0038(10) 0.0013(10)
C26 0.0177(13) 0.0140(12) 0.0199(13) -0.0057(10) -0.0052(10) -0.0016(10)
C18 0.0183(13) 0.0155(13) 0.0303(15) -0.0020(11) -0.0015(11) -0.0036(10)
C12 0.0143(12) 0.0139(12) 0.0124(12) -0.0033(10) 0.0008(9) 0.0008(9)
C34 0.0222(13) 0.0220(13) 0.0169(13) -0.0106(11) 0.0000(10) -0.0008(10)
C17 0.0180(13) 0.0158(12) 0.0229(13) -0.0086(11) -0.0008(10) -0.0028(10)
C5 0.0143(12) 0.0149(12) 0.0129(12) -0.0056(10) -0.0036(9) 0.0042(9)
C36 0.0171(13) 0.0219(13) 0.0267(14) -0.0079(11) 0.0016(11) -0.0047(10)
C38 0.0261(15) 0.054(2) 0.0221(15) -0.0033(14) 0.0059(12) -0.0207(14)
C22 0.0336(16) 0.0250(14) 0.0178(13) -0.0038(11) -0.0098(11) -0.0052(12)
C37 0.0291(16) 0.0177(14) 0.060(2) 0.0051(14) -0.0070(15) -0.0055(12)
C39 0.091(3) 0.038(2) 0.046(2) -0.0187(17) 0.002(2) 0.0098(19)
C40 0.080(3) 0.074(3) 0.042(2) -0.017(2) 0.017(2) -0.017(2)
C41 0.044(4) 0.042(4) 0.031(4) -0.003(3) 0.009(3) -0.011(4)
C41A 0.048(5) 0.036(4) 0.044(4) 0.011(3) 0.007(4) 0.006(4)

loop_
_atom_type_symbol
_atom_type_description
_atom_type_scat_dispersion_real
_atom_type_scat_dispersion_imag
_atom_type_scat_source
C C 0.0033 0.0016 'International Tables Vol C Tables 4.2.6.8 and 6.1.1.4'
H H 0.0000 0.0000 'International Tables Vol C Tables 4.2.6.8 and 6.1.1.4'
Cl Cl 0.1484 0.1585 'International Tables Vol C Tables 4.2.6.8 and 6.1.1.4'
Mn Mn 0.3368 0.7283 'International Tables Vol C Tables 4.2.6.8 and 6.1.1.4'
N N 0.0061 0.0033 'International Tables Vol C Tables 4.2.6.8 and 6.1.1.4'
O O 0.0106 0.0060 'International Tables Vol C Tables 4.2.6.8 and 6.1.1.4'

loop_
_geom_angle_atom_site_label_1
_geom_angle_atom_site_label_2
_geom_angle_atom_site_label_3
_geom_angle
O2 Mn1 Cl1 108.33(5)
O2 Mn1 N2 151.65(7)
O2 Mn1 N1 88.48(7)
O1 Mn1 Cl1 103.47(5)
O1 Mn1 O2 90.67(7)
O1 Mn1 N2 88.23(7)
O1 Mn1 N1 156.96(7)
N2 Mn1 Cl1 99.45(6)
N1 Mn1 Cl1 98.63(6)
N1 Mn1 N2 81.77(8)
C16 O2 Mn1 126.89(14)
C30 O1 Mn1 127.20(14)
C39 O3 C42 107.9(2)
C10 N2 Mn1 125.71(15)
C6 N2 Mn1 113.74(15)
C6 N2 C10 120.30(19)
C30 C29 C31 121.0(2)
C28 C29 C30 117.8(2)
C28 C29 C31 121.1(2)
O1 C30 C29 118.7(2)
O1 C30 C25 122.0(2)
C25 C30 C29 119.3(2)
O2 C16 C15 119.3(2)
O2 C16 C11 122.0(2)
C11 C16 C15 118.7(2)
C29 C28 H28 117.8
C29 C28 C27 124.4(2)
C27 C28 H28 117.8
C30 C25 C10 121.8(2)
C30 C25 C26 119.5(2)
C26 C25 C10 118.6(2)
N1 C1 C11 121.2(2)
N1 C1 C2 118.7(2)
C2 C1 C11 120.0(2)
C29 C31 C32 111.40(19)
C29 C31 C33 111.60(19)
C29 C31 C34 107.89(19)
C32 C31 C33 106.79(19)
C32 C31 C34 107.7(2)
C33 C31 C34 111.4(2)
N2 C10 C25 120.9(2)
N2 C10 C9 118.8(2)
C9 C10 C25 120.3(2)
C3 C4 H4 120.6
C5 C4 H4 120.6
C5 C4 C3 118.7(2)
C4 C3 H3 120.0
C2 C3 C4 120.0(2)
C2 C3 H3 120.0
C1 N1 Mn1 125.04(15)
C1 N1 C5 120.86(19)
C5 N1 Mn1 114.03(15)
H24A C24 H24B 109.5
H24A C24 H24C 109.5
H24B C24 H24C 109.5
C21 C24 H24A 109.5
C21 C24 H24B 109.5
C21 C24 H24C 109.5
O3 C42 H42A 109.9
O3 C42 H42B 109.9
O3 C42 H42C 111.4
O3 C42 H42D 111.4
O3 C42 C41 109.1(3)
O3 C42 C41A 101.9(4)
H42A C42 H42B 108.3
H42C C42 H42D 109.3
C41 C42 H42A 109.9
C41 C42 H42B 109.9
C41A C42 H42C 111.4
C41A C42 H42D 111.4
C24 C21 C15 109.5(2)
C24 C21 C23 110.2(2)
C24 C21 C22 108.1(2)
C15 C21 C23 110.2(2)
C15 C21 C22 112.3(2)
C23 C21 C22 106.5(2)
N2 C6 C7 121.7(2)
N2 C6 C5 114.8(2)
C7 C6 C5 123.6(2)
C31 C32 H32A 109.5
C31 C32 H32B 109.5
C31 C32 H32C 109.5
H32A C32 H32B 109.5
H32A C32 H32C 109.5
H32B C32 H32C 109.5
C16 C15 C21 121.9(2)
C14 C15 C16 117.5(2)
C14 C15 C21 120.6(2)
C28 C27 C35 120.3(2)
C26 C27 C28 116.8(2)
C26 C27 C35 122.8(2)
C9 C8 H8 120.1
C9 C8 C7 119.8(2)
C7 C8 H8 120.1
C36 C35 C27 112.4(2)
C36 C35 C38 107.0(2)
C36 C35 C37 109.2(2)
C38 C35 C27 111.2(2)
C38 C35 C37 109.6(2)
C37 C35 C27 107.4(2)
C10 C9 H9 119.6
C8 C9 C10 120.7(2)
C8 C9 H9 119.6
C16 C11 C1 121.9(2)
C16 C11 C12 119.7(2)
C12 C11 C1 118.2(2)
C6 C7 C8 118.6(2)
C6 C7 H7 120.7
C8 C7 H7 120.7
C15 C14 H14 117.8
C15 C14 C13 124.5(2)
C13 C14 H14 117.8
C21 C23 H23A 109.5
C21 C23 H23B 109.5
C21 C23 H23C 109.5
H23A C23 H23B 109.5
H23A C23 H23C 109.5
H23B C23 H23C 109.5
H20A C20 H20B 109.5
H20A C20 H20C 109.5
H20B C20 H20C 109.5
C17 C20 H20A 109.5
C17 C20 H20B 109.5
C17 C20 H20C 109.5
C14 C13 C17 119.2(2)
C12 C13 C14 117.1(2)
C12 C13 C17 123.7(2)
H19A C19 H19B 109.5
H19A C19 H19C 109.5
H19B C19 H19C 109.5
C17 C19 H19A 109.5
C17 C19 H19B 109.5
C17 C19 H19C 109.5
C1 C2 H2 119.8
C3 C2 C1 120.4(2)
C3 C2 H2 119.8
C31 C33 H33A 109.5
C31 C33 H33B 109.5
C31 C33 H33C 109.5
H33A C33 H33B 109.5
H33A C33 H33C 109.5
H33B C33 H33C 109.5
C25 C26 H26 118.9
C27 C26 C25 122.1(2)
C27 C26 H26 118.9
H18A C18 H18B 109.5
H18A C18 H18C 109.5
H18B C18 H18C 109.5
C17 C18 H18A 109.5
C17 C18 H18B 109.5
C17 C18 H18C 109.5
C11 C12 H12 119.0
C13 C12 C11 122.0(2)
C13 C12 H12 119.0
C31 C34 H34A 109.5
C31 C34 H34B 109.5
C31 C34 H34C 109.5
H34A C34 H34B 109.5
H34A C34 H34C 109.5
H34B C34 H34C 109.5
C20 C17 C13 109.57(19)
C19 C17 C20 108.9(2)
C19 C17 C13 108.4(2)
C18 C17 C20 109.4(2)
C18 C17 C13 112.0(2)
C18 C17 C19 108.6(2)
C4 C5 C6 123.1(2)
N1 C5 C4 121.3(2)
N1 C5 C6 115.61(19)
C35 C36 H36A 109.5
C35 C36 H36B 109.5
C35 C36 H36C 109.5
H36A C36 H36B 109.5
H36A C36 H36C 109.5
H36B C36 H36C 109.5
C35 C38 H38A 109.5
C35 C38 H38B 109.5
C35 C38 H38C 109.5
H38A C38 H38B 109.5
H38A C38 H38C 109.5
H38B C38 H38C 109.5
C21 C22 H22A 109.5
C21 C22 H22B 109.5
C21 C22 H22C 109.5
H22A C22 H22B 109.5
H22A C22 H22C 109.5
H22B C22 H22C 109.5
C35 C37 H37A 109.5
C35 C37 H37B 109.5
C35 C37 H37C 109.5
H37A C37 H37B 109.5
H37A C37 H37C 109.5
H37B C37 H37C 109.5
O3 C39 H39A 109.5
O3 C39 H39B 109.5
O3 C39 C40 110.8(3)
H39A C39 H39B 108.1
C40 C39 H39A 109.5
C40 C39 H39B 109.5
C39 C40 H40A 111.1
C39 C40 H40B 111.1
C39 C40 H40C 110.9
C39 C40 H40D 110.9
C39 C40 C41 103.1(4)
H40A C40 H40B 109.1
H40C C40 H40D 108.9
C41 C40 H40A 111.1
C41 C40 H40B 111.1
C41A C40 C39 104.2(4)
C41A C40 H40C 110.9
C41A C40 H40D 110.9
C42 C41 C40 100.2(4)
C42 C41 H41A 111.7
C42 C41 H41B 111.7
C40 C41 H41A 111.7
C40 C41 H41B 111.7
H41A C41 H41B 109.5
C42 C41A H41C 111.2
C42 C41A H41D 111.2
C40 C41A C42 102.6(5)
C40 C41A H41C 111.2
C40 C41A H41D 111.2
H41C C41A H41D 109.2

loop_
_geom_bond_atom_site_label_1
_geom_bond_atom_site_label_2
_geom_bond_distance
Mn1 Cl1 2.3274(8)
Mn1 O2 1.8662(16)
Mn1 O1 1.8356(15)
Mn1 N2 2.0145(19)
Mn1 N1 1.9905(19)
O2 C16 1.329(3)
O1 C30 1.330(3)
O3 C42 1.434(3)
O3 C39 1.361(4)
N2 C10 1.356(3)
N2 C6 1.353(3)
C29 C30 1.408(3)
C29 C28 1.375(3)
C29 C31 1.520(3)
C30 C25 1.401(3)
C16 C15 1.421(3)
C16 C11 1.403(3)
C28 H28 0.9500
C28 C27 1.388(3)
C25 C10 1.459(3)
C25 C26 1.403(3)
C1 N1 1.355(3)
C1 C11 1.455(3)
C1 C2 1.394(3)
C31 C32 1.526(3)
C31 C33 1.527(3)
C31 C34 1.529(3)
C10 C9 1.393(3)
C4 H4 0.9500
C4 C3 1.382(3)
C4 C5 1.365(3)
C3 H3 0.9500
C3 C2 1.361(3)
N1 C5 1.355(3)
C24 H24A 0.9800
C24 H24B 0.9800
C24 H24C 0.9800
C24 C21 1.521(3)
C42 H42A 0.9900
C42 H42B 0.9900
C42 H42C 0.9900
C42 H42D 0.9900
C42 C41 1.498(7)
C42 C41A 1.544(8)
C21 C15 1.524(3)
C21 C23 1.524(3)
C21 C22 1.525(3)
C6 C7 1.371(3)
C6 C5 1.468(3)
C32 H32A 0.9800
C32 H32B 0.9800
C32 H32C 0.9800
C15 C14 1.375(3)
C27 C35 1.532(3)
C27 C26 1.363(3)
C8 H8 0.9500
C8 C9 1.360(3)
C8 C7 1.377(3)
C35 C36 1.513(3)
C35 C38 1.522(4)
C35 C37 1.531(4)
C9 H9 0.9500
C11 C12 1.409(3)
C7 H7 0.9500
C14 H14 0.9500
C14 C13 1.391(3)
C23 H23A 0.9800
C23 H23B 0.9800
C23 H23C 0.9800
C20 H20A 0.9800
C20 H20B 0.9800
C20 H20C 0.9800
C20 C17 1.527(3)
C13 C12 1.355(3)
C13 C17 1.532(3)
C19 H19A 0.9800
C19 H19B 0.9800
C19 H19C 0.9800
C19 C17 1.515(3)
C2 H2 0.9500
C33 H33A 0.9800
C33 H33B 0.9800
C33 H33C 0.9800
C26 H26 0.9500
C18 H18A 0.9800
C18 H18B 0.9800
C18 H18C 0.9800
C18 C17 1.512(3)
C12 H12 0.9500
C34 H34A 0.9800
C34 H34B 0.9800
C34 H34C 0.9800
C36 H36A 0.9800
C36 H36B 0.9800
C36 H36C 0.9800
C38 H38A 0.9800
C38 H38B 0.9800
C38 H38C 0.9800
C22 H22A 0.9800
C22 H22B 0.9800
C22 H22C 0.9800
C37 H37A 0.9800
C37 H37B 0.9800
C37 H37C 0.9800
C39 H39A 0.9900
C39 H39B 0.9900
C39 C40 1.456(5)
C40 H40A 0.9900
C40 H40B 0.9900
C40 H40C 0.9900
C40 H40D 0.9900
C40 C41 1.547(8)
C40 C41A 1.449(8)
C41 H41A 0.9900
C41 H41B 0.9900
C41A H41C 0.9900
C41A H41D 0.9900
